data_1512356
loop_
_publ_author_name
'Lin, Wen-Chung'
'Yang, Ding-Yah'

_publ_section_title
;
 Visible Light Photoredox Catalysis: Synthesis of
 Indazolo[2,3-a]quinolines from
 2-(2-Nitrophenyl)-1,2,3,4-tetrahydroquinolines
;
_journal_issue 18
_journal_name_full 'Organic Letters'
_journal_page_first 4862
_journal_paper_doi 10.1021/ol402286d
_journal_volume 15
_journal_year 2013
_chemical_formula_moiety 'C19 H17 N3 O4'
_chemical_formula_sum 'C19 H17 N3 O4'
_chemical_formula_weight 351.36
_space_group_IT_number 61
_symmetry_cell_setting orthorhombic
_symmetry_Int_Tables_number 61
_symmetry_space_group_name_Hall '-P 2ac 2ab'
_symmetry_space_group_name_H-M 'P b c a'
_atom_sites_solution_hydrogens geom
_atom_sites_solution_primary direct
_atom_sites_solution_secondary difmap
_audit_creation_method SHELXL-97
_cell_angle_alpha 90.00
_cell_angle_beta 90.00
_cell_angle_gamma 90.00
_cell_formula_units_Z 8
_cell_length_a 12.3580(5)
_cell_length_b 11.8372(5)
_cell_length_c 22.9929(12)
_cell_measurement_reflns_used 2050
_cell_measurement_temperature 297(2)
_cell_measurement_theta_max 29.0472
_cell_measurement_theta_min 2.9635
_cell_volume 3363.5(3)
_computing_cell_refinement
; 
CrysAlis RED, Oxford Diffraction Ltd., 
Version 1.171.32.29 (release 10-06-2008 CrysAlis171 .NET) 
(compiled Jun 10 2008,16:49:55) 
;
_computing_data_collection
; 
CrysAlis CCD, Oxford Diffraction Ltd., 
Version 1.171.32.29 (release 10-06-2008 CrysAlis171 .NET) 
(compiled Jun 10 2008,16:49:55) 
;
_computing_data_reduction
; 
CrysAlis RED, Oxford Diffraction Ltd., 
Version 1.171.32.29 (release 10-06-2008 CrysAlis171 .NET) 
(compiled Jun 10 2008,16:49:55) 
;
_computing_molecular_graphics 'Bruker SHELXTL'
_computing_publication_material 'Bruker SHELXTL'
_computing_structure_refinement 'SHELXL-97 (Sheldrick, 2008)'
_computing_structure_solution 'SHELXS-97 (Sheldrick, 2008)'
_diffrn_ambient_temperature 297(2)
_diffrn_measured_fraction_theta_full 0.999
_diffrn_measured_fraction_theta_max 0.872
_diffrn_measurement_device_type 'CCD detector'
_diffrn_measurement_method '\w scans'
_diffrn_radiation_monochromator graphite
_diffrn_radiation_probe x-ray
_diffrn_radiation_type MoK\a
_diffrn_radiation_wavelength 0.71073
_diffrn_reflns_av_R_equivalents 0.0258
_diffrn_reflns_av_sigmaI/netI 0.0386
_diffrn_reflns_limit_h_max 16
_diffrn_reflns_limit_h_min -14
_diffrn_reflns_limit_k_max 11
_diffrn_reflns_limit_k_min -16
_diffrn_reflns_limit_l_max 30
_diffrn_reflns_limit_l_min -15
_diffrn_reflns_number 9802
_diffrn_reflns_theta_full 26.00
_diffrn_reflns_theta_max 29.11
_diffrn_reflns_theta_min 2.97
_diffrn_source 'fine-focus sealed tube'
_exptl_absorpt_coefficient_mu 0.099
_exptl_absorpt_correction_T_max 1.00000
_exptl_absorpt_correction_T_min 0.98985
_exptl_absorpt_correction_type multi-scan
_exptl_absorpt_process_details
;
CrysAlisPro, Agilent Technologies,
Version 1.171.35.19 (release 27-10-2011 CrysAlis171 .NET)
(compiled Oct 27 2011,15:02:11)
Empirical absorption correction using spherical harmonics,
 implemented in SCALE3 ABSPACK scaling algorithm.
;
_exptl_crystal_colour brown
_exptl_crystal_density_diffrn 1.388
_exptl_crystal_density_method 'not measured'
_exptl_crystal_description parallelepiped
_exptl_crystal_F_000 1472
_exptl_crystal_size_max 0.36
_exptl_crystal_size_mid 0.34
_exptl_crystal_size_min 0.32
_refine_diff_density_max 0.146
_refine_diff_density_min -0.185
_refine_diff_density_rms 0.036
_refine_ls_extinction_method none
_refine_ls_goodness_of_fit_ref 1.031
_refine_ls_hydrogen_treatment constr
_refine_ls_matrix_type full
_refine_ls_number_parameters 235
_refine_ls_number_reflns 3947
_refine_ls_number_restraints 0
_refine_ls_restrained_S_all 1.031
_refine_ls_R_factor_all 0.0903
_refine_ls_R_factor_gt 0.0517
_refine_ls_shift/su_max 0.000
_refine_ls_shift/su_mean 0.000
_refine_ls_structure_factor_coef Fsqd
_refine_ls_weighting_details 'calc w=1/[\s^2^(Fo^2^)+(0.0521P)^2^+0.4961P] where P=(Fo^2^+2Fc^2^)/3'
_refine_ls_weighting_scheme calc
_refine_ls_wR_factor_gt 0.1092
_refine_ls_wR_factor_ref 0.1284
_reflns_number_gt 2586
_reflns_number_total 3947
_reflns_threshold_expression >2sigma(I)
_cod_data_source_file ol402286d_si_009.cif
_cod_data_source_block wc273
_cod_database_code 1512356

loop_
_symmetry_equiv_pos_as_xyz
'x, y, z'
'-x+1/2, -y, z+1/2'
'-x, y+1/2, -z+1/2'
'x+1/2, -y+1/2, -z'
'-x, -y, -z'
'x-1/2, y, -z-1/2'
'x, -y-1/2, z-1/2'
'-x-1/2, y-1/2, z'

loop_
_atom_site_label
_atom_site_type_symbol
_atom_site_fract_x
_atom_site_fract_y
_atom_site_fract_z
_atom_site_U_iso_or_equiv
_atom_site_adp_type
_atom_site_occupancy
_atom_site_symmetry_multiplicity
_atom_site_calc_flag
_atom_site_refinement_flags
O1 O 0.27895(9) 0.71311(10) 0.38771(6) 0.0467(3) Uani 1 1 d .
O2 O -0.11020(11) 0.87808(13) 0.31327(6) 0.0699(5) Uani 1 1 d .
O3 O 0.31217(18) 0.3380(2) 0.70596(8) 0.1134(7) Uani 1 1 d .
O4 O 0.17832(17) 0.4449(2) 0.72824(8) 0.1093(7) Uani 1 1 d .
N1 N 0.10183(10) 0.61339(11) 0.47673(6) 0.0358(3) Uani 1 1 d .
N2 N 0.07614(11) 0.61867(12) 0.53423(6) 0.0418(4) Uani 1 1 d .
N3 N 0.2396(2) 0.4031(2) 0.69291(9) 0.0780(6) Uani 1 1 d .
C1 C 0.04828(12) 0.68281(13) 0.43535(7) 0.0356(4) Uani 1 1 d .
C2 C -0.04390(13) 0.74355(14) 0.44975(8) 0.0416(4) Uani 1 1 d .
H2B H -0.0720 0.7406 0.4872 0.050 Uiso 1 1 calc R
C3 C -0.09318(14) 0.80837(16) 0.40758(9) 0.0486(5) Uani 1 1 d .
H3A H -0.1540 0.8507 0.4171 0.058 Uiso 1 1 calc R
C4 C -0.05341(14) 0.81141(15) 0.35116(8) 0.0466(4) Uani 1 1 d .
C5 C 0.03901(14) 0.75143(14) 0.33733(8) 0.0429(4) Uani 1 1 d .
H5A H 0.0661 0.7535 0.2996 0.052 Uiso 1 1 calc R
C6 C 0.09164(13) 0.68800(14) 0.37954(7) 0.0369(4) Uani 1 1 d .
C7 C 0.19927(13) 0.63319(14) 0.36816(8) 0.0393(4) Uani 1 1 d .
H7A H 0.2079 0.6205 0.3263 0.047 Uiso 1 1 calc R
C8 C 0.38758(14) 0.67394(17) 0.37782(10) 0.0552(5) Uani 1 1 d .
H8A H 0.4384 0.7309 0.3910 0.066 Uiso 1 1 calc R
H8B H 0.3987 0.6630 0.3364 0.066 Uiso 1 1 calc R
C9 C 0.40925(14) 0.56469(16) 0.40929(9) 0.0530(5) Uani 1 1 d .
H9A H 0.4058 0.5771 0.4509 0.064 Uiso 1 1 calc R
H9B H 0.4813 0.5379 0.3998 0.064 Uiso 1 1 calc R
C10 C 0.32642(14) 0.47671(15) 0.39187(8) 0.0473(5) Uani 1 1 d .
H10A H 0.3364 0.4093 0.4152 0.057 Uiso 1 1 calc R
H10B H 0.3370 0.4564 0.3514 0.057 Uiso 1 1 calc R
C11 C 0.21114(13) 0.52151(14) 0.40033(7) 0.0387(4) Uani 1 1 d .
H11A H 0.1609 0.4672 0.3829 0.046 Uiso 1 1 calc R
C12 C 0.18020(12) 0.53696(13) 0.46297(8) 0.0366(4) Uani 1 1 d .
C13 C 0.21003(13) 0.48745(14) 0.51566(7) 0.0393(4) Uani 1 1 d .
C14 C 0.28581(14) 0.40435(16) 0.53328(9) 0.0499(5) Uani 1 1 d .
H14A H 0.3292 0.3682 0.5060 0.060 Uiso 1 1 calc R
C15 C 0.29414(16) 0.37837(18) 0.59041(9) 0.0562(5) Uani 1 1 d .
H15A H 0.3440 0.3246 0.6027 0.067 Uiso 1 1 calc R
C16 C 0.22680(16) 0.43310(18) 0.63133(9) 0.0543(5) Uani 1 1 d .
C17 C 0.15174(15) 0.51226(17) 0.61729(8) 0.0506(5) Uani 1 1 d .
H17A H 0.1084 0.5460 0.6454 0.061 Uiso 1 1 calc R
C18 C 0.14267(13) 0.54081(15) 0.55790(7) 0.0408(4) Uani 1 1 d .
C19 C -0.0752(2) 0.8827(3) 0.25485(10) 0.1022(10) Uani 1 1 d .
H19A H -0.1215 0.9325 0.2332 0.153 Uiso 1 1 calc R
H19B H -0.0780 0.8084 0.2382 0.153 Uiso 1 1 calc R
H19C H -0.0022 0.9104 0.2534 0.153 Uiso 1 1 calc R

loop_
_atom_site_aniso_label
_atom_site_aniso_U_11
_atom_site_aniso_U_22
_atom_site_aniso_U_33
_atom_site_aniso_U_23
_atom_site_aniso_U_13
_atom_site_aniso_U_12
O1 0.0412(7) 0.0372(6) 0.0617(8) -0.0026(6) 0.0057(6) -0.0026(5)
O2 0.0711(10) 0.0796(11) 0.0589(9) 0.0075(9) -0.0105(7) 0.0256(8)
O3 0.1365(17) 0.1300(17) 0.0738(12) 0.0336(13) -0.0303(12) 0.0250(15)
O4 0.1152(15) 0.165(2) 0.0474(10) 0.0209(13) 0.0038(10) 0.0088(15)
N1 0.0365(7) 0.0359(7) 0.0349(8) -0.0032(7) 0.0025(6) -0.0015(6)
N2 0.0415(8) 0.0466(8) 0.0371(8) -0.0055(7) 0.0052(6) -0.0030(7)
N3 0.0831(14) 0.0941(16) 0.0570(13) 0.0187(13) -0.0164(12) -0.0151(13)
C1 0.0348(8) 0.0321(8) 0.0398(9) -0.0061(8) -0.0015(7) -0.0039(7)
C2 0.0388(9) 0.0413(9) 0.0447(10) -0.0060(9) 0.0048(8) -0.0021(8)
C3 0.0372(9) 0.0468(10) 0.0617(12) -0.0046(10) 0.0006(9) 0.0057(8)
C4 0.0454(10) 0.0443(10) 0.0502(11) -0.0027(10) -0.0092(9) 0.0005(9)
C5 0.0474(10) 0.0433(9) 0.0380(9) -0.0075(9) -0.0026(8) -0.0014(8)
C6 0.0379(8) 0.0339(9) 0.0389(9) -0.0067(8) -0.0007(7) -0.0035(7)
C7 0.0422(9) 0.0405(9) 0.0351(9) -0.0051(8) 0.0042(8) 0.0001(8)
C8 0.0387(10) 0.0541(11) 0.0729(14) 0.0003(11) 0.0117(9) -0.0030(9)
C9 0.0389(10) 0.0525(11) 0.0677(13) -0.0003(11) 0.0070(9) 0.0064(9)
C10 0.0527(11) 0.0386(9) 0.0505(11) -0.0054(9) 0.0116(9) 0.0079(8)
C11 0.0417(9) 0.0333(8) 0.0411(10) -0.0088(8) 0.0042(8) -0.0020(7)
C12 0.0347(8) 0.0327(8) 0.0425(10) -0.0046(8) 0.0017(7) -0.0033(7)
C13 0.0366(9) 0.0382(9) 0.0431(10) 0.0015(8) 0.0016(8) -0.0077(8)
C14 0.0429(10) 0.0490(10) 0.0578(12) 0.0086(10) 0.0015(9) 0.0014(9)
C15 0.0496(11) 0.0565(12) 0.0625(13) 0.0153(11) -0.0088(10) -0.0052(10)
C16 0.0564(12) 0.0602(12) 0.0463(11) 0.0132(10) -0.0117(10) -0.0158(11)
C17 0.0510(11) 0.0604(12) 0.0404(10) 0.0006(10) 0.0030(9) -0.0114(10)
C18 0.0377(9) 0.0447(9) 0.0400(10) 0.0004(9) -0.0002(8) -0.0090(8)
C19 0.130(2) 0.121(2) 0.0555(15) 0.0105(17) -0.0117(15) 0.053(2)

loop_
_atom_type_symbol
_atom_type_description
_atom_type_scat_dispersion_real
_atom_type_scat_dispersion_imag
_atom_type_scat_source
C C 0.0033 0.0016 'International Tables Vol C Tables 4.2.6.8 and 6.1.1.4'
H H 0.0000 0.0000 'International Tables Vol C Tables 4.2.6.8 and 6.1.1.4'
N N 0.0061 0.0033 'International Tables Vol C Tables 4.2.6.8 and 6.1.1.4'
O O 0.0106 0.0060 'International Tables Vol C Tables 4.2.6.8 and 6.1.1.4'

loop_
_geom_angle_atom_site_label_1
_geom_angle_atom_site_label_2
_geom_angle_atom_site_label_3
_geom_angle
C7 O1 C8 112.19(13)
C4 O2 C19 118.07(17)
C12 N1 N2 114.95(14)
C12 N1 C1 124.03(14)
N2 N1 C1 121.02(13)
C18 N2 N1 102.60(13)
O4 N3 O3 123.4(2)
O4 N3 C16 118.6(2)
O3 N3 C16 118.0(2)
C2 C1 C6 120.89(16)
C2 C1 N1 121.49(15)
C6 C1 N1 117.62(14)
C3 C2 C1 118.91(17)
C3 C2 H2B 120.5
C1 C2 H2B 120.5
C2 C3 C4 121.03(17)
C2 C3 H3A 119.5
C4 C3 H3A 119.5
O2 C4 C5 124.99(18)
O2 C4 C3 115.36(17)
C5 C4 C3 119.64(17)
C4 C5 C6 120.28(17)
C4 C5 H5A 119.9
C6 C5 H5A 119.9
C5 C6 C1 119.19(15)
C5 C6 C7 121.76(15)
C1 C6 C7 118.83(15)
O1 C7 C6 105.53(13)
O1 C7 C11 110.70(13)
C6 C7 C11 112.07(14)
O1 C7 H7A 109.5
C6 C7 H7A 109.5
C11 C7 H7A 109.5
O1 C8 C9 111.52(15)
O1 C8 H8A 109.3
C9 C8 H8A 109.3
O1 C8 H8B 109.3
C9 C8 H8B 109.3
H8A C8 H8B 108.0
C8 C9 C10 110.09(16)
C8 C9 H9A 109.6
C10 C9 H9A 109.6
C8 C9 H9B 109.6
C10 C9 H9B 109.6
H9A C9 H9B 108.2
C9 C10 C11 110.90(14)
C9 C10 H10A 109.5
C11 C10 H10A 109.5
C9 C10 H10B 109.5
C11 C10 H10B 109.5
H10A C10 H10B 108.0
C12 C11 C7 109.62(14)
C12 C11 C10 113.62(14)
C7 C11 C10 109.19(14)
C12 C11 H11A 108.1
C7 C11 H11A 108.1
C10 C11 H11A 108.1
N1 C12 C13 105.37(14)
N1 C12 C11 118.99(15)
C13 C12 C11 135.60(15)
C12 C13 C14 135.58(17)
C12 C13 C18 104.53(14)
C14 C13 C18 119.89(16)
C15 C14 C13 119.05(19)
C15 C14 H14A 120.5
C13 C14 H14A 120.5
C14 C15 C16 119.83(19)
C14 C15 H15A 120.1
C16 C15 H15A 120.1
C17 C16 C15 124.08(19)
C17 C16 N3 118.0(2)
C15 C16 N3 117.9(2)
C16 C17 C18 116.73(18)
C16 C17 H17A 121.6
C18 C17 H17A 121.6
N2 C18 C17 127.02(17)
N2 C18 C13 112.54(15)
C17 C18 C13 120.42(17)
O2 C19 H19A 109.5
O2 C19 H19B 109.5
H19A C19 H19B 109.5
O2 C19 H19C 109.5
H19A C19 H19C 109.5
H19B C19 H19C 109.5

loop_
_geom_bond_atom_site_label_1
_geom_bond_atom_site_label_2
_geom_bond_distance
O1 C7 1.438(2)
O1 C8 1.438(2)
O2 C4 1.369(2)
O2 C19 1.412(3)
O3 N3 1.220(3)
O4 N3 1.216(3)
N1 C12 1.363(2)
N1 N2 1.3611(18)
N1 C1 1.421(2)
N2 C18 1.350(2)
N3 C16 1.468(3)
C1 C2 1.387(2)
C1 C6 1.392(2)
C2 C3 1.378(2)
C2 H2B 0.9300
C3 C4 1.388(3)
C3 H3A 0.9300
C4 C5 1.382(2)
C5 C6 1.389(2)
C5 H5A 0.9300
C6 C7 1.503(2)
C7 C11 1.522(2)
C7 H7A 0.9800
C8 C9 1.506(3)
C8 H8A 0.9700
C8 H8B 0.9700
C9 C10 1.514(3)
C9 H9A 0.9700
C9 H9B 0.9700
C10 C11 1.533(2)
C10 H10A 0.9700
C10 H10B 0.9700
C11 C12 1.501(2)
C11 H11A 0.9800
C12 C13 1.395(2)
C13 C14 1.417(2)
C13 C18 1.426(2)
C14 C15 1.353(3)
C14 H14A 0.9300
C15 C16 1.413(3)
C15 H15A 0.9300
C16 C17 1.357(3)
C17 C18 1.411(2)
C17 H17A 0.9300
C19 H19A 0.9600
C19 H19B 0.9600
C19 H19C 0.9600
